data_4033743
loop_
_publ_author_name
'C\'irkva, Vladim\'ir'
'Jakub\'ik, Pavel'
'Stra\<s\'ak, Tom\'a\<s'
'Hrb\'a\<c, Jan'
'S\'ykora, Jan'
'C\'isa\<rov\'a, Ivana'
'Vacek, Jan'
'\<Z\'adn\'y, Jaroslav'
'Storch, Jan'

_publ_section_title
;
 Preparation and Physicochemical Properties of [6]Helicenes Fluorinated at
 Terminal Rings.
;
_journal_issue 4
_journal_name_full 'The Journal of organic chemistry'
_journal_page_first 1980
_journal_page_last 1993
_journal_paper_doi 10.1021/acs.joc.8b02870
_journal_volume 84
_journal_year 2019
_chemical_absolute_configuration unk
_chemical_formula_moiety 'C26 H12 F4'
_chemical_formula_sum 'C26 H12 F4'
_chemical_formula_weight 400.37
_space_group_IT_number 19
_space_group_name_Hall 'P 2ac 2ab'
_space_group_name_H-M_alt 'P 21 21 21'
_symmetry_cell_setting orthorhombic
_symmetry_space_group_name_H-M 'P 21 21 21'
_atom_sites_solution_hydrogens difmap
_atom_sites_solution_primary direct
_cell_angle_alpha 90
_cell_angle_beta 90
_cell_angle_gamma 90
_cell_formula_units_Z 4
_cell_length_a 7.6014(3)
_cell_length_b 11.0951(4)
_cell_length_c 21.1486(10)
_cell_measurement_reflns_used 9507
_cell_measurement_temperature 100
_cell_measurement_theta_max 27
_cell_measurement_theta_min 3
_cell_volume 1783.64(13)
_computing_cell_refinement 'DENZO/SCALEPACK (Otwinowski & Minor, 1997)'
_computing_data_collection 'COLLECT (Nonius, 2001).'
_computing_data_reduction 'DENZO/SCALEPACK (Otwinowski & Minor, 1997)'
_computing_molecular_graphics 'CAMERON (Watkin et al., 1996)'
_computing_publication_material 'CRYSTALS (Betteridge et al., 2003)'
_computing_structure_refinement 'CRYSTALS (Betteridge et al., 2003)'
_computing_structure_solution 'SHELXS 86 (Sheldrick, 1986)'
_diffrn_ambient_temperature 100
_diffrn_measured_fraction_theta_full 1.000
_diffrn_measured_fraction_theta_max 1.000
_diffrn_measurement_device Area
_diffrn_measurement_device_type 'Nonius KappaCCD'
_diffrn_measurement_method '\f & \w scans'
_diffrn_radiation_monochromator graphite
_diffrn_radiation_type 'Mo K\a'
_diffrn_radiation_wavelength 0.71073
_diffrn_reflns_av_R_equivalents 0.034
_diffrn_reflns_limit_h_max 9
_diffrn_reflns_limit_h_min -9
_diffrn_reflns_limit_k_max 14
_diffrn_reflns_limit_k_min -14
_diffrn_reflns_limit_l_max 27
_diffrn_reflns_limit_l_min -27
_diffrn_reflns_number 20183
_diffrn_reflns_theta_full 27.193
_diffrn_reflns_theta_max 27.193
_diffrn_reflns_theta_min 1.926
_diffrn_standards_number 0
_exptl_absorpt_coefficient_mu 0.115
_exptl_absorpt_correction_T_max 0.99
_exptl_absorpt_correction_T_min 0.87
_exptl_absorpt_correction_type multi-scan
_exptl_absorpt_process_details 'DENZO/SCALEPACK (Otwinowski & Minor, 1997)'
_exptl_crystal_colour yellow
_exptl_crystal_density_diffrn 1.491
_exptl_crystal_density_method 'not measured'
_exptl_crystal_description prism
_exptl_crystal_F_000 816
_exptl_crystal_size_max 0.700
_exptl_crystal_size_mid 0.250
_exptl_crystal_size_min 0.120
_refine_diff_density_max 0.76
_refine_diff_density_min -0.30
_refine_ls_extinction_method None
_refine_ls_goodness_of_fit_ref 0.9294
_refine_ls_hydrogen_treatment constr
_refine_ls_matrix_type full
_refine_ls_number_parameters 271
_refine_ls_number_reflns 2122
_refine_ls_number_restraints 0
_refine_ls_R_factor_all 0.0688
_refine_ls_R_factor_gt 0.0647
_refine_ls_shift/su_max 0.0001599
_refine_ls_shift/su_mean 0.0000135
_refine_ls_structure_factor_coef Fsqd
_refine_ls_weighting_details
;
 Method= Modified Sheldrick 
 w=1/[\s^2^(F^2^) + ( 0.06P)^2^ + 4.59P] 
 ,where P=(max(Fo^2^,0) + 2Fc^2^)/3 
;
_refine_ls_weighting_scheme calc
_refine_ls_wR_factor_all 0.1598
_refine_ls_wR_factor_gt 0.1549
_refine_ls_wR_factor_ref 0.1549
_reflns_limit_h_max 9
_reflns_limit_h_min 0
_reflns_limit_k_max 14
_reflns_limit_k_min 0
_reflns_limit_l_max 27
_reflns_limit_l_min 0
_reflns_number_gt 2122
_reflns_number_total 2285
_reflns_threshold_expression I>2.0\s(I)
_oxford_diffrn_Wilson_B_factor 0.00
_oxford_diffrn_Wilson_scale 0.00
_oxford_refine_ls_r_factor_ref 0.0647
_oxford_refine_ls_scale 0.16558(19)
_oxford_reflns_number_all 2273
_oxford_reflns_threshold_expression_ref I>2.0\s(I)
_cod_data_source_file jo8b02870_si_005.cif
_cod_data_source_block 1
_cod_original_sg_symbol_H-M 'P 21 21 21 '
_cod_database_code 4033743

loop_
_symmetry_equiv_pos_as_xyz
x,y,z
x+1/2,-y+1/2,-z
-x,y+1/2,-z+1/2
-x+1/2,-y,z+1/2

loop_
_atom_site_label
_atom_site_type_symbol
_atom_site_fract_x
_atom_site_fract_y
_atom_site_fract_z
_atom_site_U_iso_or_equiv
_atom_site_occupancy
_atom_site_adp_type
_atom_site_refinement_flags_posn
F1 F 0.4126(3) 0.4810(2) 0.64222(13) 0.0354 1.0000 Uani .
F2 F 0.3666(4) 0.5845(3) 0.53151(14) 0.0469 1.0000 Uani .
F3 F 0.0453(5) 0.6618(3) 0.49410(14) 0.0559 1.0000 Uani .
F4 F -0.2368(4) 0.6323(3) 0.57069(15) 0.0509 1.0000 Uani .
C1 C 0.1392(7) 0.2329(4) 0.6257(2) 0.0322 1.0000 Uani .
C2 C 0.0894(9) 0.1864(4) 0.5670(2) 0.0437 1.0000 Uani .
C3 C 0.2147(10) 0.1395(5) 0.5269(3) 0.0517 1.0000 Uani .
C4 C 0.3853(10) 0.1330(4) 0.5453(3) 0.0528 1.0000 Uani .
C5 C 0.4428(8) 0.1768(4) 0.6052(3) 0.0455 1.0000 Uani .
C6 C 0.6157(8) 0.1595(5) 0.6275(3) 0.0571 1.0000 Uani .
C7 C 0.6612(7) 0.1855(5) 0.6867(3) 0.0510 1.0000 Uani .
C8 C 0.5390(6) 0.2433(4) 0.7295(3) 0.0363 1.0000 Uani .
C9 C 0.5840(7) 0.2606(5) 0.7936(3) 0.0476 1.0000 Uani .
C10 C 0.4658(7) 0.3020(4) 0.8357(3) 0.0425 1.0000 Uani .
C11 C 0.2985(6) 0.3473(4) 0.8148(2) 0.0309 1.0000 Uani .
C12 C 0.1689(8) 0.3834(4) 0.8578(2) 0.0392 1.0000 Uani .
C13 C 0.0086(7) 0.4243(4) 0.8377(2) 0.0351 1.0000 Uani .
C14 C -0.0166(6) 0.4517(4) 0.7725(2) 0.0283 1.0000 Uani .
C15 C -0.1777(6) 0.5032(4) 0.7520(2) 0.0347 1.0000 Uani .
C16 C -0.2026(6) 0.5382(4) 0.6922(3) 0.0379 1.0000 Uani .
C17 C -0.0588(6) 0.5383(4) 0.6490(2) 0.0323 1.0000 Uani .
C18 C -0.0745(7) 0.5920(4) 0.5899(2) 0.0380 1.0000 Uani .
C19 C 0.0622(8) 0.6065(4) 0.5506(2) 0.0394 1.0000 Uani .
C20 C 0.2281(7) 0.5659(4) 0.5692(2) 0.0341 1.0000 Uani .
C21 C 0.2499(6) 0.5092(4) 0.6265(2) 0.0272 1.0000 Uani .
C22 C 0.1062(6) 0.4881(3) 0.6673(2) 0.0241 1.0000 Uani .
C23 C 0.1198(5) 0.4284(3) 0.72844(19) 0.0222 1.0000 Uani .
C24 C 0.2644(5) 0.3531(4) 0.7485(2) 0.0245 1.0000 Uani .
C25 C 0.3737(5) 0.2804(4) 0.7075(2) 0.0272 1.0000 Uani .
C26 C 0.3178(6) 0.2346(4) 0.6463(2) 0.0287 1.0000 Uani .
H11 H 0.0515 0.2646 0.6531 0.0386 1.0000 Uiso R
H21 H -0.0309 0.1873 0.5549 0.0555 1.0000 Uiso R
H31 H 0.1816 0.1116 0.4861 0.0612 1.0000 Uiso R
H41 H 0.4692 0.0986 0.5174 0.0633 1.0000 Uiso R
H61 H 0.7023 0.1286 0.5995 0.0683 1.0000 Uiso R
H71 H 0.7759 0.1659 0.7012 0.0581 1.0000 Uiso R
H91 H 0.7005 0.2427 0.8069 0.0547 1.0000 Uiso R
H101 H 0.4935 0.3012 0.8795 0.0518 1.0000 Uiso R
H121 H 0.1946 0.3805 0.9017 0.0471 1.0000 Uiso R
H131 H -0.0858 0.4332 0.8667 0.0420 1.0000 Uiso R
H151 H -0.2699 0.5128 0.7820 0.0428 1.0000 Uiso R
H161 H -0.3160 0.5627 0.6783 0.0434 1.0000 Uiso R

loop_
_atom_site_aniso_label
_atom_site_aniso_U_11
_atom_site_aniso_U_22
_atom_site_aniso_U_33
_atom_site_aniso_U_23
_atom_site_aniso_U_13
_atom_site_aniso_U_12
F1 0.0266(13) 0.0313(13) 0.0482(16) 0.0087(12) 0.0021(12) -0.0011(12)
F2 0.0496(19) 0.0431(17) 0.0481(17) 0.0127(14) 0.0115(15) 0.0011(16)
F3 0.074(2) 0.0510(18) 0.0424(16) 0.0103(15) -0.0136(17) 0.016(2)
F4 0.0478(17) 0.0488(18) 0.0562(18) -0.0097(15) -0.0204(16) 0.0233(16)
C1 0.050(3) 0.0132(18) 0.034(2) 0.0017(17) 0.002(2) -0.002(2)
C2 0.072(4) 0.025(2) 0.035(2) 0.005(2) 0.010(3) 0.000(3)
C3 0.085(5) 0.033(3) 0.037(3) -0.004(2) 0.014(3) -0.002(3)
C4 0.093(5) 0.021(2) 0.044(3) 0.001(2) 0.040(3) 0.011(3)
C5 0.053(3) 0.020(2) 0.063(3) 0.013(2) 0.030(3) 0.012(2)
C6 0.051(3) 0.040(3) 0.080(4) 0.026(3) 0.038(3) 0.019(3)
C7 0.021(2) 0.038(3) 0.095(5) 0.031(3) 0.018(3) 0.012(2)
C8 0.023(2) 0.027(2) 0.058(3) 0.022(2) 0.001(2) -0.0042(19)
C9 0.023(2) 0.038(3) 0.082(4) 0.033(3) -0.009(3) -0.009(2)
C10 0.046(3) 0.034(3) 0.047(3) 0.021(2) -0.020(3) -0.017(2)
C11 0.035(2) 0.024(2) 0.034(2) 0.0075(18) -0.005(2) -0.011(2)
C12 0.062(3) 0.029(2) 0.027(2) -0.0012(19) 0.003(2) -0.015(2)
C13 0.046(3) 0.023(2) 0.036(2) -0.0062(19) 0.015(2) -0.011(2)
C14 0.026(2) 0.0162(18) 0.043(2) -0.0079(17) 0.007(2) -0.0062(17)
C15 0.026(2) 0.023(2) 0.054(3) -0.012(2) 0.008(2) 0.0023(18)
C16 0.021(2) 0.025(2) 0.067(3) -0.017(2) -0.007(2) 0.0046(18)
C17 0.036(2) 0.0188(19) 0.042(2) -0.0100(18) -0.010(2) 0.0034(19)
C18 0.040(3) 0.028(2) 0.046(3) -0.010(2) -0.015(2) 0.014(2)
C19 0.059(3) 0.027(2) 0.032(2) -0.001(2) -0.014(2) 0.007(2)
C20 0.048(3) 0.024(2) 0.030(2) -0.0007(18) 0.006(2) 0.000(2)
C21 0.031(2) 0.0171(17) 0.034(2) -0.0008(17) -0.0027(19) 0.0015(17)
C22 0.029(2) 0.0128(16) 0.031(2) -0.0051(16) -0.0059(17) 0.0019(17)
C23 0.022(2) 0.0157(16) 0.0285(19) -0.0038(16) 0.0026(17) -0.0026(16)
C24 0.0207(19) 0.0211(17) 0.032(2) 0.0021(17) 0.0016(17) -0.0046(17)
C25 0.020(2) 0.0199(18) 0.042(2) 0.0138(18) 0.0025(19) -0.0012(17)
C26 0.035(2) 0.0145(17) 0.036(2) 0.0083(17) 0.017(2) 0.0053(18)

loop_
_atom_type_symbol
_atom_type_scat_dispersion_real
_atom_type_scat_dispersion_imag
_atom_type_scat_Cromer_Mann_a1
_atom_type_scat_Cromer_Mann_b1
_atom_type_scat_Cromer_Mann_a2
_atom_type_scat_Cromer_Mann_b2
_atom_type_scat_Cromer_Mann_a3
_atom_type_scat_Cromer_Mann_b3
_atom_type_scat_Cromer_Mann_a4
_atom_type_scat_Cromer_Mann_b4
_atom_type_scat_Cromer_Mann_c
_atom_type_scat_source
C 0.0033 0.0016 2.3100 20.8439 1.0200 10.2075 1.5886 0.5687 0.8650 51.6512 0.2156 'International Tables Vol C 4.2.6.8 and 6.1.1.4'
H 0.0000 0.0000 0.4930 10.5109 0.3229 26.1257 0.1402 3.1424 0.0408 57.7998 0.0030 'International Tables Vol C 4.2.6.8 and 6.1.1.4'
F 0.0171 0.0103 3.5392 10.2825 2.6412 4.2944 1.5170 0.2615 1.0243 26.1476 0.2776 'International Tables Vol C 4.2.6.8 and 6.1.1.4'

loop_
_geom_angle_atom_site_label_1
_geom_angle_atom_site_label_2
_geom_angle_atom_site_label_3
_geom_angle
_geom_angle_publ_flag
C2 C1 C26 122.3(5) yes
C2 C1 H11 119.2 no
C26 C1 H11 118.5 no
C1 C2 C3 120.0(6) yes
C1 C2 H21 119.8 no
C3 C2 H21 120.2 no
C2 C3 C4 120.3(6) yes
C2 C3 H31 119.9 no
C4 C3 H31 119.8 no
C3 C4 C5 122.0(5) yes
C3 C4 H41 119.1 no
C5 C4 H41 118.9 no
C4 C5 C6 122.5(5) yes
C4 C5 C26 119.1(5) yes
C6 C5 C26 118.4(6) yes
C5 C6 C7 121.8(5) yes
C5 C6 H61 119.2 no
C7 C6 H61 119.0 no
C6 C7 C8 121.2(5) yes
C6 C7 H71 119.5 no
C8 C7 H71 119.3 no
C7 C8 C9 120.4(5) yes
C7 C8 C25 119.8(5) yes
C9 C8 C25 119.8(5) yes
C8 C9 C10 121.3(5) yes
C8 C9 H91 118.8 no
C10 C9 H91 119.8 no
C9 C10 C11 120.4(5) yes
C9 C10 H101 119.6 no
C11 C10 H101 119.9 no
C10 C11 C12 121.5(4) yes
C10 C11 C24 118.6(5) yes
C12 C11 C24 119.9(4) yes
C11 C12 C13 121.3(4) yes
C11 C12 H121 118.8 no
C13 C12 H121 119.9 no
C12 C13 C14 119.4(4) yes
C12 C13 H131 120.4 no
C14 C13 H131 120.1 no
C13 C14 C15 119.8(4) yes
C13 C14 C23 119.9(4) yes
C15 C14 C23 120.2(4) yes
C14 C15 C16 121.9(4) yes
C14 C15 H151 118.6 no
C16 C15 H151 119.6 no
C15 C16 C17 119.9(4) yes
C15 C16 H161 120.2 no
C17 C16 H161 119.9 no
C16 C17 C18 120.7(4) yes
C16 C17 C22 120.0(4) yes
C18 C17 C22 119.2(5) yes
F4 C18 C17 118.8(5) yes
F4 C18 C19 118.3(4) yes
C17 C18 C19 122.9(5) yes
F3 C19 C18 122.0(5) yes
F3 C19 C20 118.8(5) yes
C18 C19 C20 119.2(4) yes
C19 C20 F2 119.6(4) yes
C19 C20 C21 120.3(5) yes
F2 C20 C21 120.0(5) yes
C20 C21 F1 116.4(4) yes
C20 C21 C22 121.4(4) yes
F1 C21 C22 122.2(4) yes
C17 C22 C21 116.7(4) yes
C17 C22 C23 118.8(4) yes
C21 C22 C23 124.3(4) yes
C22 C23 C14 116.7(4) yes
C22 C23 C24 125.3(4) yes
C14 C23 C24 117.9(4) yes
C23 C24 C11 116.9(4) yes
C23 C24 C25 125.7(4) yes
C11 C24 C25 117.4(4) yes
C24 C25 C8 118.6(4) yes
C24 C25 C26 124.1(4) yes
C8 C25 C26 117.1(4) yes
C25 C26 C5 120.0(5) yes
C25 C26 C1 123.7(4) yes
C5 C26 C1 116.0(5) yes

loop_
_geom_bond_atom_site_label_1
_geom_bond_atom_site_label_2
_geom_bond_distance
_geom_bond_publ_flag
F1 C21 1.318(5) yes
F2 C20 1.336(6) yes
F3 C19 1.349(5) yes
F4 C18 1.374(5) yes
C1 C2 1.396(7) yes
C1 C26 1.426(7) yes
C1 H11 0.950 no
C2 C3 1.378(8) yes
C2 H21 0.950 no
C3 C4 1.355(10) yes
C3 H31 0.950 no
C4 C5 1.426(9) yes
C4 H41 0.950 no
C5 C6 1.409(9) yes
C5 C26 1.438(6) yes
C6 C7 1.331(9) yes
C6 H61 0.950 no
C7 C8 1.447(8) yes
C7 H71 0.950 no
C8 C9 1.411(8) yes
C8 C25 1.402(6) yes
C9 C10 1.346(8) yes
C9 H91 0.950 no
C10 C11 1.438(7) yes
C10 H101 0.950 no
C11 C12 1.399(7) yes
C11 C24 1.427(6) yes
C12 C13 1.368(8) yes
C12 H121 0.950 no
C13 C14 1.423(6) yes
C13 H131 0.950 no
C14 C15 1.420(6) yes
C14 C23 1.418(6) yes
C15 C16 1.338(7) yes
C15 H151 0.950 no
C16 C17 1.425(7) yes
C16 H161 0.950 no
C17 C18 1.390(7) yes
C17 C22 1.426(6) yes
C18 C19 1.339(8) yes
C19 C20 1.396(7) yes
C20 C21 1.376(6) yes
C21 C22 1.411(6) yes
C22 C23 1.457(6) yes
C23 C24 1.444(6) yes
C24 C25 1.447(6) yes
C25 C26 1.454(7) yes
